data_7024474
loop_
_publ_author_name
'De Crisci, Antonio G.'
'Annibale, Vincent T.'
'Hamer, Gordon K.'
'Lough, Alan J.'
'Fekl, Ulrich'

_publ_section_title
;
 Characterization of a rhodium-sparteine complex,
 [((-)-sparteine)Rh(eta4-COD)]+: crystal structure and DNMR/DFT studies on
 ligand-rotation dynamics.
;
_journal_issue 11
_journal_name_full 'Dalton transactions (Cambridge, England : 2003)'
_journal_page_first 2888
_journal_page_last 2902
_journal_paper_doi 10.1039/b917487g
_journal_volume 39
_journal_year 2010
_chemical_absolute_configuration rmad
_chemical_formula_moiety 'C23 H38 N2 Rh, B F4'
_chemical_formula_sum 'C23 H38 B F4 N2 Rh'
_chemical_formula_weight 532.27
_chemical_name_systematic
;
?
;
_space_group_IT_number 20
_symmetry_cell_setting orthorhombic
_symmetry_space_group_name_Hall 'C 2c 2'
_symmetry_space_group_name_H-M 'C 2 2 21'
_atom_sites_solution_hydrogens geom
_atom_sites_solution_primary direct
_atom_sites_solution_secondary difmap
_audit_creation_method SHELXL-97
_cell_angle_alpha 90.00
_cell_angle_beta 90.00
_cell_angle_gamma 90.00
_cell_formula_units_Z 8
_cell_length_a 14.1899(3)
_cell_length_b 14.3150(3)
_cell_length_c 23.4356(5)
_cell_measurement_reflns_used 10906
_cell_measurement_temperature 150(1)
_cell_measurement_theta_max 27.5
_cell_measurement_theta_min 2.6
_cell_volume 4760.44(17)
_computing_cell_refinement 'Denzo-SMN (Otwinowski & Minor, 1997)'
_computing_data_collection 'Collect (Nonius B.V., 1997-2002)'
_computing_data_reduction Denzo-SMN
_computing_molecular_graphics 'PLATON (Spek, 2003)'
_computing_publication_material 'SHELXTL V6.1'
_computing_structure_refinement 'SHELXTL V6.1 (Sheldrick, 2008)'
_computing_structure_solution 'SIR-92 (Altomare et al., 1994)'
_diffrn_ambient_temperature 150(1)
_diffrn_detector_area_resol_mean 9
_diffrn_measured_fraction_theta_full 0.996
_diffrn_measured_fraction_theta_max 0.996
_diffrn_measurement_device_type 'Nonius KappaCCD'
_diffrn_measurement_method '\f scans and \w scans with \k offsets'
_diffrn_radiation_monochromator graphite
_diffrn_radiation_source 'fine-focus sealed tube'
_diffrn_radiation_type MoK\a
_diffrn_radiation_wavelength 0.71073
_diffrn_reflns_av_R_equivalents 0.054
_diffrn_reflns_av_sigmaI/netI 0.055
_diffrn_reflns_limit_h_max 18
_diffrn_reflns_limit_h_min -18
_diffrn_reflns_limit_k_max 18
_diffrn_reflns_limit_k_min -18
_diffrn_reflns_limit_l_max 30
_diffrn_reflns_limit_l_min -30
_diffrn_reflns_number 16475
_diffrn_reflns_theta_full 27.48
_diffrn_reflns_theta_max 27.48
_diffrn_reflns_theta_min 2.67
_diffrn_standards_number 0
_exptl_absorpt_coefficient_mu 0.761
_exptl_absorpt_correction_T_max 0.922
_exptl_absorpt_correction_T_min 0.852
_exptl_absorpt_correction_type multi-scan
_exptl_absorpt_process_details
;
multi-scan from symmetry-related measurements
Sortav (Blessing 1995)
;
_exptl_crystal_colour orange
_exptl_crystal_density_diffrn 1.485
_exptl_crystal_density_method 'not measured'
_exptl_crystal_description block
_exptl_crystal_F_000 2208
_exptl_crystal_size_max 0.22
_exptl_crystal_size_mid 0.20
_exptl_crystal_size_min 0.10
_platon_squeeze_details
;
;
_refine_diff_density_max 1.217
_refine_diff_density_min -0.724
_refine_diff_density_rms 0.097
_refine_ls_abs_structure_details 'Flack H D (1983), Acta Cryst. A39, 876-881'
_refine_ls_abs_structure_Flack -0.02(3)
_refine_ls_extinction_method none
_refine_ls_goodness_of_fit_ref 1.086
_refine_ls_hydrogen_treatment mixed
_refine_ls_matrix_type full
_refine_ls_number_parameters 292
_refine_ls_number_reflns 5411
_refine_ls_number_restraints 4
_refine_ls_restrained_S_all 1.085
_refine_ls_R_factor_all 0.0533
_refine_ls_R_factor_gt 0.0402
_refine_ls_shift/su_max 0.001
_refine_ls_shift/su_mean 0.000
_refine_ls_structure_factor_coef Fsqd
_refine_ls_weighting_details 'calc w=1/[\s^2^(Fo^2^)+(0.0516P)^2^+2.1416P] where P=(Fo^2^+2Fc^2^)/3'
_refine_ls_weighting_scheme calc
_refine_ls_wR_factor_gt 0.0922
_refine_ls_wR_factor_ref 0.0987
_reflns_number_gt 4658
_reflns_number_total 5411
_reflns_threshold_expression I>2\s(I)
_cod_data_source_file b917487g.txt
_cod_data_source_block k08228
_cod_depositor_comments
;
The following automatic conversions were performed:

'_symmetry_cell_setting' value 'Orthorhombic' changed to
'orthorhombic' according to
/home/saulius/struct/CIF-dictionaries/cif_core.dic dictionary named
'cif_core.dic' version 2.4.2 from 2011-04-26.

Automatic conversion script
Id: cif_fix_values 1891 2012-01-12 08:04:46Z andrius 
;
_cod_database_code 7024474

loop_
_symmetry_equiv_pos_as_xyz
'x, y, z'
'-x, -y, z+1/2'
'x, -y, -z'
'-x, y, -z+1/2'
'x+1/2, y+1/2, z'
'-x+1/2, -y+1/2, z+1/2'
'x+1/2, -y+1/2, -z'
'-x+1/2, y+1/2, -z+1/2'

loop_
_atom_site_label
_atom_site_type_symbol
_atom_site_fract_x
_atom_site_fract_y
_atom_site_fract_z
_atom_site_U_iso_or_equiv
_atom_site_adp_type
_atom_site_occupancy
_atom_site_symmetry_multiplicity
_atom_site_calc_flag
_atom_site_refinement_flags
Rh1 Rh 0.313839(19) 0.643209(19) 0.634711(13) 0.01939(9) Uani 1 1 d .
N1 N 0.1814(2) 0.6351(2) 0.58499(13) 0.0196(6) Uani 1 1 d .
N16 N 0.2245(2) 0.5931(2) 0.70741(15) 0.0218(7) Uani 1 1 d .
C2 C 0.1835(3) 0.6704(3) 0.52445(16) 0.0270(9) Uani 1 1 d .
H2A H 0.1291 0.6439 0.5035 0.032 Uiso 1 1 calc R
H2B H 0.2416 0.6476 0.5057 0.032 Uiso 1 1 calc R
C3 C 0.1802(4) 0.7765(3) 0.51986(19) 0.0359(10) Uani 1 1 d .
H3A H 0.1769 0.7945 0.4791 0.043 Uiso 1 1 calc R
H3B H 0.2389 0.8029 0.5359 0.043 Uiso 1 1 calc R
C4 C 0.0953(4) 0.8180(3) 0.5515(2) 0.0381(12) Uani 1 1 d .
H4A H 0.0995 0.8870 0.5518 0.046 Uiso 1 1 calc R
H4B H 0.0360 0.7999 0.5321 0.046 Uiso 1 1 calc R
C5 C 0.0960(3) 0.7809(3) 0.6120(2) 0.0328(10) Uani 1 1 d .
H5A H 0.0416 0.8062 0.6335 0.039 Uiso 1 1 calc R
H5B H 0.1546 0.8002 0.6316 0.039 Uiso 1 1 calc R
C6 C 0.0901(3) 0.6745(3) 0.6096(2) 0.0259(9) Uani 1 1 d .
H6A H 0.0390 0.6589 0.5819 0.031 Uiso 1 1 calc R
C7 C 0.0631(3) 0.6304(3) 0.6653(2) 0.0294(9) Uani 1 1 d .
H7A H 0.0019 0.6586 0.6774 0.035 Uiso 1 1 calc R
C8 C 0.0466(3) 0.5258(3) 0.6568(2) 0.0290(10) Uani 1 1 d .
H8A H -0.0009 0.5148 0.6266 0.035 Uiso 1 1 calc R
H8B H 0.0244 0.4965 0.6926 0.035 Uiso 1 1 calc R
C9 C 0.1434(3) 0.4852(3) 0.6390(2) 0.0242(8) Uani 1 1 d .
H9A H 0.1338 0.4171 0.6314 0.029 Uiso 1 1 calc R
C10 C 0.1721(3) 0.5299(3) 0.58273(18) 0.0247(9) Uani 1 1 d .
H10A H 0.2332 0.5030 0.5706 0.030 Uiso 1 1 calc R
H10B H 0.1247 0.5134 0.5534 0.030 Uiso 1 1 calc R
C11 C 0.2133(3) 0.4929(3) 0.68874(18) 0.0241(9) Uani 1 1 d .
H11A H 0.2760 0.4717 0.6741 0.029 Uiso 1 1 calc R
C12 C 0.1839(3) 0.4240(3) 0.73599(19) 0.0343(10) Uani 1 1 d .
H12A H 0.1164 0.4336 0.7450 0.041 Uiso 1 1 calc R
H12B H 0.1915 0.3593 0.7218 0.041 Uiso 1 1 calc R
C13 C 0.2422(3) 0.4361(4) 0.7907(2) 0.0425(13) Uani 1 1 d .
H13A H 0.2193 0.3926 0.8205 0.051 Uiso 1 1 calc R
H13B H 0.3092 0.4217 0.7830 0.051 Uiso 1 1 calc R
C14 C 0.2327(3) 0.5347(4) 0.8109(2) 0.0369(12) Uani 1 1 d .
H14A H 0.2684 0.5432 0.8469 0.044 Uiso 1 1 calc R
H14B H 0.1657 0.5492 0.8185 0.044 Uiso 1 1 calc R
C15 C 0.2709(3) 0.6001(3) 0.76541(18) 0.0286(10) Uani 1 1 d .
H15A H 0.2642 0.6651 0.7793 0.034 Uiso 1 1 calc R
H15B H 0.3391 0.5876 0.7608 0.034 Uiso 1 1 calc R
C17 C 0.1328(3) 0.6435(3) 0.71439(17) 0.0257(8) Uani 1 1 d .
H17A H 0.1460 0.7111 0.7187 0.031 Uiso 1 1 calc R
H17B H 0.1026 0.6219 0.7501 0.031 Uiso 1 1 calc R
C18 C 0.4011(3) 0.6133(3) 0.56203(19) 0.0255(9) Uani 1 1 d D
H18A H 0.364(3) 0.585(3) 0.5362(14) 0.031 Uiso 1 1 d D
C19 C 0.4007(3) 0.7085(3) 0.5703(2) 0.0286(10) Uani 1 1 d D
H19A H 0.362(3) 0.740(3) 0.5466(17) 0.034 Uiso 1 1 d D
C20 C 0.4823(3) 0.7636(3) 0.5949(2) 0.0360(12) Uani 1 1 d .
H20A H 0.4840 0.8261 0.5769 0.043 Uiso 1 1 calc R
H20B H 0.5420 0.7313 0.5855 0.043 Uiso 1 1 calc R
C21 C 0.4756(3) 0.7752(3) 0.6596(2) 0.0360(12) Uani 1 1 d .
H21A H 0.5399 0.7799 0.6757 0.043 Uiso 1 1 calc R
H21B H 0.4420 0.8341 0.6683 0.043 Uiso 1 1 calc R
C22 C 0.4247(3) 0.6951(3) 0.68745(19) 0.0278(10) Uani 1 1 d D
H22A H 0.412(3) 0.709(3) 0.7241(6) 0.033 Uiso 1 1 d D
C23 C 0.4430(3) 0.6016(3) 0.6759(2) 0.0273(10) Uani 1 1 d D
H23A H 0.425(3) 0.558(2) 0.7014(15) 0.033 Uiso 1 1 d D
C24 C 0.5200(3) 0.5673(3) 0.6358(2) 0.0312(9) Uani 1 1 d .
H24A H 0.5489 0.5098 0.6515 0.037 Uiso 1 1 calc R
H24B H 0.5699 0.6154 0.6325 0.037 Uiso 1 1 calc R
C25 C 0.4785(3) 0.5470(3) 0.5769(2) 0.0298(10) Uani 1 1 d .
H25A H 0.5290 0.5517 0.5478 0.036 Uiso 1 1 calc R
H25B H 0.4538 0.4823 0.5761 0.036 Uiso 1 1 calc R
F1 F 0.3644(2) 0.7977(2) 0.40780(17) 0.0623(10) Uani 1 1 d .
F2 F 0.3588(2) 0.7096(2) 0.32712(13) 0.0519(8) Uani 1 1 d .
F3 F 0.22362(18) 0.74394(19) 0.37388(14) 0.0462(7) Uani 1 1 d .
F4 F 0.32930(19) 0.64345(19) 0.41296(12) 0.0462(7) Uani 1 1 d .
B1 B 0.3187(4) 0.7252(3) 0.3801(2) 0.0311(11) Uani 1 1 d .

loop_
_atom_site_aniso_label
_atom_site_aniso_U_11
_atom_site_aniso_U_22
_atom_site_aniso_U_33
_atom_site_aniso_U_23
_atom_site_aniso_U_13
_atom_site_aniso_U_12
Rh1 0.01631(14) 0.01967(14) 0.02220(15) -0.00129(14) 0.00146(14) -0.00072(13)
N1 0.0166(14) 0.0222(15) 0.0201(16) -0.0019(14) 0.0006(14) 0.0056(16)
N16 0.0162(15) 0.0286(18) 0.0208(18) -0.0002(15) -0.0010(14) -0.0025(14)
C2 0.028(2) 0.031(2) 0.021(2) -0.0030(16) -0.005(2) 0.0082(19)
C3 0.042(3) 0.035(2) 0.031(2) 0.0104(19) 0.002(2) 0.009(2)
C4 0.040(3) 0.035(2) 0.039(3) 0.002(2) 0.003(2) 0.020(2)
C5 0.037(2) 0.027(2) 0.035(3) -0.0055(19) 0.003(2) 0.014(2)
C6 0.0179(19) 0.027(2) 0.032(2) -0.0074(18) -0.0013(18) 0.0047(16)
C7 0.0165(19) 0.032(2) 0.039(2) -0.008(2) 0.0025(19) 0.0000(18)
C8 0.0163(19) 0.032(2) 0.038(3) -0.0016(19) -0.0019(18) -0.0052(17)
C9 0.0225(18) 0.0205(18) 0.030(2) -0.0002(19) 0.0017(19) -0.0016(15)
C10 0.022(2) 0.025(2) 0.027(2) -0.0064(17) -0.0013(18) -0.0032(17)
C11 0.021(2) 0.0202(19) 0.031(2) 0.0003(17) 0.0023(17) 0.0009(16)
C12 0.032(2) 0.030(2) 0.041(3) 0.013(2) 0.003(2) 0.004(2)
C13 0.028(2) 0.060(3) 0.040(3) 0.022(3) 0.002(2) -0.005(2)
C14 0.021(2) 0.059(3) 0.031(3) 0.009(2) 0.0036(19) -0.001(2)
C15 0.022(2) 0.041(2) 0.023(2) 0.0011(19) -0.0021(18) -0.0011(19)
C17 0.0193(18) 0.031(2) 0.027(2) -0.002(2) 0.0040(16) 0.000(2)
C18 0.020(2) 0.033(2) 0.023(2) -0.0023(17) 0.0044(18) 0.0010(17)
C19 0.031(2) 0.032(2) 0.023(2) 0.0100(19) 0.0080(19) 0.004(2)
C20 0.034(3) 0.036(3) 0.038(3) 0.002(2) 0.014(2) -0.015(2)
C21 0.032(2) 0.028(2) 0.048(3) -0.015(2) 0.008(2) -0.017(2)
C22 0.029(2) 0.034(2) 0.020(2) -0.0027(19) -0.003(2) -0.010(2)
C23 0.015(2) 0.042(3) 0.026(2) 0.0098(18) -0.0006(18) 0.0016(19)
C24 0.0232(19) 0.037(2) 0.033(2) 0.005(2) 0.003(2) 0.0068(18)
C25 0.020(2) 0.036(2) 0.033(3) 0.000(2) 0.0041(19) -0.0013(19)
F1 0.0433(17) 0.0435(17) 0.100(3) -0.0245(19) 0.0025(19) -0.0088(14)
F2 0.0453(17) 0.073(2) 0.0372(17) 0.0075(16) 0.0084(14) 0.0000(17)
F3 0.0286(13) 0.0514(16) 0.059(2) 0.0075(15) -0.0052(14) -0.0018(12)
F4 0.0548(17) 0.0396(14) 0.0443(16) 0.0097(14) 0.0059(13) 0.0020(15)
B1 0.029(2) 0.026(2) 0.039(3) 0.003(2) -0.001(3) -0.008(2)

loop_
_atom_type_symbol
_atom_type_description
_atom_type_scat_dispersion_real
_atom_type_scat_dispersion_imag
_atom_type_scat_source
C C 0.0033 0.0016 'International Tables Vol C Tables 4.2.6.8 and 6.1.1.4'
H H 0.0000 0.0000 'International Tables Vol C Tables 4.2.6.8 and 6.1.1.4'
N N 0.0061 0.0033 'International Tables Vol C Tables 4.2.6.8 and 6.1.1.4'
Rh Rh -1.1178 0.9187 'International Tables Vol C Tables 4.2.6.8 and 6.1.1.4'
F F 0.0171 0.0103 'International Tables Vol C Tables 4.2.6.8 and 6.1.1.4'
B B 0.0013 0.0007 'International Tables Vol C Tables 4.2.6.8 and 6.1.1.4'

loop_
_geom_angle_atom_site_label_1
_geom_angle_atom_site_label_2
_geom_angle_atom_site_label_3
_geom_angle
C22 Rh1 C18 95.96(17)
C22 Rh1 C23 37.83(17)
C18 Rh1 C23 79.06(18)
C22 Rh1 C19 80.42(18)
C18 Rh1 C19 37.26(17)
C23 Rh1 C19 87.00(16)
C22 Rh1 N1 161.56(15)
C18 Rh1 N1 93.52(15)
C23 Rh1 N1 160.53(14)
C19 Rh1 N1 98.00(15)
C22 Rh1 N16 95.05(15)
C18 Rh1 N16 149.83(15)
C23 Rh1 N16 92.97(15)
C19 Rh1 N16 172.64(15)
N1 Rh1 N16 84.44(12)
C2 N1 C10 107.6(3)
C2 N1 C6 104.4(3)
C10 N1 C6 107.9(3)
C2 N1 Rh1 117.5(2)
C10 N1 Rh1 98.3(2)
C6 N1 Rh1 120.1(2)
C17 N16 C11 113.5(3)
C17 N16 C15 104.4(3)
C11 N16 C15 111.6(3)
C17 N16 Rh1 114.9(2)
C11 N16 Rh1 98.2(2)
C15 N16 Rh1 114.6(2)
N1 C2 C3 113.6(3)
C2 C3 C4 112.1(4)
C5 C4 C3 108.1(4)
C4 C5 C6 108.4(4)
C7 C6 C5 113.8(4)
C7 C6 N1 112.9(3)
C5 C6 N1 109.7(3)
C6 C7 C17 116.0(3)
C6 C7 C8 109.8(4)
C17 C7 C8 108.5(4)
C7 C8 C9 105.5(3)
C10 C9 C11 117.1(3)
C10 C9 C8 108.3(3)
C11 C9 C8 110.0(4)
N1 C10 C9 114.3(3)
N16 C11 C9 110.9(3)
N16 C11 C12 115.4(4)
C9 C11 C12 109.0(3)
C13 C12 C11 112.5(4)
C14 C13 C12 108.8(4)
C13 C14 C15 109.1(4)
N16 C15 C14 115.8(3)
N16 C17 C7 114.9(3)
C19 C18 C25 126.8(4)
C19 C18 Rh1 71.8(3)
C25 C18 Rh1 111.5(3)
C18 C19 C20 124.4(5)
C18 C19 Rh1 70.9(3)
C20 C19 Rh1 113.3(3)
C19 C20 C21 112.7(4)
C22 C21 C20 112.2(4)
C23 C22 C21 124.1(4)
C23 C22 Rh1 71.9(3)
C21 C22 Rh1 111.6(3)
C22 C23 C24 124.4(4)
C22 C23 Rh1 70.3(3)
C24 C23 Rh1 115.0(3)
C23 C24 C25 110.0(3)
C18 C25 C24 111.9(4)
F3 B1 F2 109.8(4)
F3 B1 F1 111.2(4)
F2 B1 F1 110.4(4)
F3 B1 F4 108.8(4)
F2 B1 F4 108.2(4)
F1 B1 F4 108.4(4)

loop_
_geom_bond_atom_site_label_1
_geom_bond_atom_site_label_2
_geom_bond_distance
Rh1 C22 2.134(4)
Rh1 C18 2.149(4)
Rh1 C23 2.155(4)
Rh1 C19 2.161(4)
Rh1 N1 2.214(3)
Rh1 N16 2.242(3)
N1 C2 1.506(5)
N1 C10 1.513(5)
N1 C6 1.527(5)
N16 C17 1.496(5)
N16 C11 1.508(5)
N16 C15 1.513(5)
C2 C3 1.523(6)
C3 C4 1.535(6)
C4 C5 1.514(7)
C5 C6 1.525(6)
C6 C7 1.498(6)
C7 C17 1.529(6)
C7 C8 1.530(6)
C8 C9 1.548(6)
C9 C10 1.520(6)
C9 C11 1.535(6)
C11 C12 1.540(6)
C12 C13 1.536(7)
C13 C14 1.495(7)
C14 C15 1.518(6)
C18 C19 1.377(6)
C18 C25 1.493(6)
C19 C20 1.515(7)
C20 C21 1.527(7)
C21 C22 1.505(6)
C22 C23 1.390(6)
C23 C24 1.523(6)
C24 C25 1.530(6)
F1 B1 1.385(6)
F2 B1 1.384(6)
F3 B1 1.383(6)
F4 B1 1.409(5)

loop_
_platon_squeeze_void_nr
_platon_squeeze_void_average_x
_platon_squeeze_void_average_y
_platon_squeeze_void_average_z
_platon_squeeze_void_volume
_platon_squeeze_void_count_electrons
_platon_squeeze_void_content
1 0.000 0.132 0.750 26 5 ' '
2 0.000 0.868 0.250 26 5 ' '
3 0.162 0.500 0.500 97 34 ' '
4 0.337 0.000 0.000 97 33 ' '
5 0.500 0.368 0.250 26 5 ' '
6 0.500 0.632 0.750 26 5 ' '
7 0.662 0.000 0.500 97 34 ' '
8 0.837 0.500 1.000 97 33 ' '
